data_4071932
loop_
_publ_author_name
'Pad\<elkov\'a, Zde\<nka'
'Nechaev, Mikhail S.'
'\<Cerno\<sek, Zden\<ek'
'Brus, Ji\<r\'i'
'R\%u\<zi\<cka, Ale\<s'

_publ_section_title
;
 Solvent-Controlled Ring Size in Double C,N-Chelated Stannoxanes&#x22A5;
;
_journal_issue 20
_journal_name_full Organometallics
_journal_page_first 5303
_journal_paper_doi 10.1021/om800476r
_journal_volume 27
_journal_year 2008
_chemical_formula_moiety 'C54 H72 N6 O3 Sn3'
_chemical_formula_sum 'C54 H72 N6 O3 Sn3'
_chemical_formula_weight 1209.25
_chemical_name_systematic
; 
 ? 
;
_space_group_IT_number 18
_symmetry_cell_setting orthorhombic
_symmetry_space_group_name_Hall 'P 2 2ab'
_symmetry_space_group_name_H-M 'P 21 21 2'
_atom_sites_solution_hydrogens geom
_atom_sites_solution_primary direct
_atom_sites_solution_secondary difmap
_audit_creation_method SHELXL-97
_cell_angle_alpha 90.000(10)
_cell_angle_beta 90.000(6)
_cell_angle_gamma 90.000(7)
_cell_formula_units_Z 4
_cell_length_a 12.6240(11)
_cell_length_b 35.2260(15)
_cell_length_c 12.908(3)
_cell_measurement_reflns_used 59343
_cell_measurement_temperature 150(1)
_cell_measurement_theta_max 27.5
_cell_measurement_theta_min 1
_cell_volume 5740.1(14)
_computing_cell_refinement 'COLLECT and DENZO'
_computing_data_collection 'COLLECT (Hooft, 1998) and DENZO (Otwinowski & Minor, 1997)'
_computing_data_reduction 'COLLECT and DENZO'
_computing_molecular_graphics 'PLATON (Spek, 2003)'
_computing_publication_material 'SHELXL-97 (Sheldrick, 1997)'
_computing_structure_refinement 'SHELXL-97 (Sheldrick, 1997)'
_computing_structure_solution 'SIR92 (Altomare et al., 1994)'
_diffrn_ambient_temperature 150(1)
_diffrn_detector_area_resol_mean 9.091
_diffrn_measured_fraction_theta_full 0.992
_diffrn_measured_fraction_theta_max 0.992
_diffrn_measurement_device_type 'Bruker Nonius KappaCCD area detector'
_diffrn_measurement_method '\f and \w scans to fill the Ewald sphere'
_diffrn_radiation_monochromator graphite
_diffrn_radiation_source 'fine-focus sealed tube'
_diffrn_radiation_type MoK\a
_diffrn_radiation_wavelength 0.71073
_diffrn_reflns_av_R_equivalents 0.0669
_diffrn_reflns_av_sigmaI/netI 0.0624
_diffrn_reflns_limit_h_max 15
_diffrn_reflns_limit_h_min -16
_diffrn_reflns_limit_k_max 45
_diffrn_reflns_limit_k_min -44
_diffrn_reflns_limit_l_max 16
_diffrn_reflns_limit_l_min -16
_diffrn_reflns_number 56499
_diffrn_reflns_theta_full 27.51
_diffrn_reflns_theta_max 27.51
_diffrn_reflns_theta_min 2.80
_exptl_absorpt_coefficient_mu 1.339
_exptl_absorpt_correction_type empirical
_exptl_absorpt_process_details 'Corrected by SADABS (Tmin/Tmax 0.632209)'
_exptl_crystal_colour colourless
_exptl_crystal_density_diffrn 1.399
_exptl_crystal_density_method 'not measured'
_exptl_crystal_description block
_exptl_crystal_F_000 2448
_exptl_crystal_size_max 0.426
_exptl_crystal_size_mid 0.254
_exptl_crystal_size_min 0.110
_refine_diff_density_max 1.430
_refine_diff_density_min -0.843
_refine_diff_density_rms 0.127
_refine_ls_abs_structure_details 'Flack H D (1983), Acta Cryst. A39, 876-881'
_refine_ls_abs_structure_Flack -0.02(3)
_refine_ls_extinction_method none
_refine_ls_goodness_of_fit_ref 1.129
_refine_ls_hydrogen_treatment constr
_refine_ls_matrix_type full
_refine_ls_number_parameters 595
_refine_ls_number_reflns 12972
_refine_ls_number_restraints 0
_refine_ls_restrained_S_all 1.129
_refine_ls_R_factor_all 0.0709
_refine_ls_R_factor_gt 0.0517
_refine_ls_shift/su_max 0.001
_refine_ls_shift/su_mean 0.000
_refine_ls_structure_factor_coef Fsqd
_refine_ls_weighting_details 'calc w=1/[\s^2^(Fo^2^)+(0.0483P)^2^+7.8251P] where P=(Fo^2^+2Fc^2^)/3'
_refine_ls_weighting_scheme calc
_refine_ls_wR_factor_gt 0.1078
_refine_ls_wR_factor_ref 0.1143
_reflns_number_gt 10700
_reflns_number_total 12972
_reflns_threshold_expression >2sigma(I)
_cod_data_source_file om800476r_si_003.cif
_cod_data_source_block shelxl
_cod_depositor_comments
;
The following automatic conversions were performed:

'_symmetry_cell_setting' value 'Orthorhombic' changed to
'orthorhombic' according to
/home/saulius/struct/CIF-dictionaries/cif_core.dic dictionary named
'cif_core.dic' version 2.4.1 from 2010-06-29.

Automatic conversion script
Id: cif_fix_values 1715 2011-07-08 13:25:40Z adriana 
;
_cod_original_sg_symbol_H-M 'P 21212'
_cod_database_code 4071932

loop_
_symmetry_equiv_pos_as_xyz
'x, y, z'
'-x, -y, z'
'x+1/2, -y+1/2, -z'
'-x+1/2, y+1/2, -z'

loop_
_atom_site_label
_atom_site_type_symbol
_atom_site_fract_x
_atom_site_fract_y
_atom_site_fract_z
_atom_site_U_iso_or_equiv
_atom_site_adp_type
_atom_site_occupancy
_atom_site_symmetry_multiplicity
_atom_site_calc_flag
_atom_site_refinement_flags
Sn1 Sn 0.89450(3) 0.186846(11) 0.81123(3) 0.02605(10) Uani 1 1 d .
Sn2 Sn 0.70310(3) 0.114781(11) 0.77800(4) 0.02886(11) Uani 1 1 d .
Sn3 Sn 0.88663(4) 0.132543(12) 0.57602(3) 0.02951(11) Uani 1 1 d .
O3 O 0.8890(4) 0.17879(11) 0.6592(3) 0.0328(10) Uani 1 1 d .
O2 O 0.7955(4) 0.09907(11) 0.6626(4) 0.0400(12) Uani 1 1 d .
N1 N 0.8964(5) 0.21204(15) 1.0022(4) 0.0338(12) Uani 1 1 d .
O1 O 0.7887(4) 0.15135(12) 0.8637(4) 0.0350(10) Uani 1 1 d .
C1 C 0.8459(5) 0.24538(16) 0.8084(6) 0.0302(14) Uani 1 1 d .
N4 N 0.5630(5) 0.07423(15) 0.6689(5) 0.0339(13) Uani 1 1 d .
N6 N 1.0400(5) 0.16504(19) 0.4729(5) 0.0428(15) Uani 1 1 d .
C10 C 1.0624(5) 0.17629(19) 0.8242(5) 0.0346(15) Uani 1 1 d .
N3 N 0.5568(5) 0.11972(17) 0.9681(5) 0.0437(15) Uani 1 1 d .
C3 C 0.7837(6) 0.30015(18) 0.9001(6) 0.0407(17) Uani 1 1 d .
H3 H 0.7608 0.3115 0.9612 0.049 Uiso 1 1 calc R
C20 C 0.6761(5) 0.0651(2) 0.9778(6) 0.0354(16) Uani 1 1 d .
C7 C 0.8060(6) 0.23801(19) 0.9965(6) 0.0406(17) Uani 1 1 d .
H7A H 0.7415 0.2236 0.9949 0.049 Uiso 1 1 d R
H7B H 0.8059 0.2543 1.0561 0.049 Uiso 1 1 d R
C19 C 0.7097(6) 0.06563(17) 0.8758(6) 0.0360(15) Uani 1 1 d .
C4 C 0.7891(6) 0.32096(19) 0.8097(7) 0.050(2) Uani 1 1 d .
H4 H 0.7677 0.3462 0.8099 0.060 Uiso 1 1 calc R
C11 C 1.1043(6) 0.14063(18) 0.8474(5) 0.0350(15) Uani 1 1 d .
N2 N 1.0854(6) 0.08182(19) 0.9513(6) 0.060(2) Uani 1 1 d .
C24 C 0.7501(6) 0.03217(17) 0.8294(7) 0.0411(18) Uani 1 1 d .
H24 H 0.7744 0.0323 0.7613 0.049 Uiso 1 1 calc R
C15 C 1.1264(6) 0.20477(19) 0.7923(6) 0.0392(17) Uani 1 1 d .
H15 H 1.0976 0.2287 0.7801 0.047 Uiso 1 1 calc R
C13 C 1.2783(6) 0.1637(2) 0.7959(7) 0.050(2) Uani 1 1 d .
H13 H 1.3501 0.1592 0.7854 0.060 Uiso 1 1 calc R
C33 C 0.5856(5) 0.19110(17) 0.7428(5) 0.0351(16) Uani 1 1 d .
H33 H 0.6277 0.1996 0.7971 0.042 Uiso 1 1 calc R
C6 C 0.8538(5) 0.26674(18) 0.7188(6) 0.0373(16) Uani 1 1 d .
H6 H 0.8780 0.2556 0.6579 0.045 Uiso 1 1 calc R
C46 C 1.0220(5) 0.09590(19) 0.5817(5) 0.0327(15) Uani 1 1 d .
C25 C 0.6404(6) 0.1015(2) 1.0267(6) 0.0406(18) Uani 1 1 d .
H25A H 0.7000 0.1183 1.0312 0.049 Uiso 1 1 d R
H25B H 0.6149 0.0960 1.0951 0.049 Uiso 1 1 d R
C28 C 0.5908(5) 0.15317(15) 0.7129(5) 0.0247(13) Uani 1 1 d .
C37 C 0.7822(6) 0.1493(2) 0.4555(5) 0.0404(17) Uani 1 1 d .
C2 C 0.8128(5) 0.26199(18) 0.8992(6) 0.0359(16) Uani 1 1 d .
C9 C 0.9942(6) 0.2330(2) 1.0251(6) 0.046(2) Uani 1 1 d .
H9A H 1.0522 0.2154 1.0285 0.055 Uiso 1 1 d R
H9B H 0.9870 0.2457 1.0905 0.055 Uiso 1 1 d R
H9C H 1.0075 0.2513 0.9717 0.055 Uiso 1 1 d R
C14 C 1.2360(5) 0.1990(2) 0.7772(6) 0.0413(17) Uani 1 1 d .
H14 H 1.2789 0.2189 0.7549 0.050 Uiso 1 1 calc R
C5 C 0.8253(6) 0.30510(19) 0.7200(6) 0.0436(18) Uani 1 1 d .
H5 H 0.8310 0.3197 0.6602 0.052 Uiso 1 1 calc R
C8 C 0.8773(7) 0.1834(2) 1.0844(6) 0.053(2) Uani 1 1 d .
H8A H 0.9366 0.1664 1.0883 0.063 Uiso 1 1 d R
H8B H 0.8143 0.1693 1.0686 0.063 Uiso 1 1 d R
H8C H 0.8686 0.1961 1.1497 0.063 Uiso 1 1 d R
C30 C 0.4636(6) 0.1674(2) 0.5794(6) 0.0441(18) Uani 1 1 d .
H30 H 0.4214 0.1591 0.5249 0.053 Uiso 1 1 calc R
C23 C 0.7524(7) -0.0012(2) 0.8889(8) 0.057(2) Uani 1 1 d .
H23 H 0.7787 -0.0234 0.8596 0.069 Uiso 1 1 calc R
C29 C 0.5318(5) 0.14211(19) 0.6287(6) 0.0353(16) Uani 1 1 d .
C32 C 0.5184(7) 0.2164(2) 0.6925(6) 0.0467(19) Uani 1 1 d .
H32 H 0.5143 0.2415 0.7143 0.056 Uiso 1 1 calc R
C36 C 0.4676(6) 0.0669(2) 0.7296(8) 0.058(2) Uani 1 1 d .
H36A H 0.4422 0.0900 0.7601 0.069 Uiso 1 1 d R
H36B H 0.4849 0.0491 0.7834 0.069 Uiso 1 1 d R
H36C H 0.4137 0.0563 0.6859 0.069 Uiso 1 1 d R
C31 C 0.4584(6) 0.2041(2) 0.6106(7) 0.049(2) Uani 1 1 d .
H31 H 0.4140 0.2210 0.5763 0.059 Uiso 1 1 calc R
C26 C 0.5421(8) 0.1596(2) 1.0020(6) 0.053(2) Uani 1 1 d .
H26A H 0.4867 0.1711 0.9618 0.063 Uiso 1 1 d R
H26B H 0.6067 0.1736 0.9923 0.063 Uiso 1 1 d R
H26C H 0.5229 0.1600 1.0739 0.063 Uiso 1 1 d R
C41 C 0.6701(9) 0.1996(3) 0.3878(8) 0.078(3) Uani 1 1 d .
H41 H 0.6482 0.2247 0.3920 0.094 Uiso 1 1 calc R
C21 C 0.6811(7) 0.0321(2) 1.0326(8) 0.057(2) Uani 1 1 d .
H21 H 0.6600 0.0320 1.1017 0.069 Uiso 1 1 calc R
C16 C 1.0355(6) 0.10738(19) 0.8817(7) 0.0448(19) Uani 1 1 d .
H16A H 0.9756 0.1172 0.9189 0.054 Uiso 1 1 d R
H16B H 1.0112 0.0930 0.8230 0.054 Uiso 1 1 d R
C35 C 0.5995(8) 0.0389(2) 0.6217(7) 0.057(2) Uani 1 1 d .
H35A H 0.6617 0.0435 0.5808 0.069 Uiso 1 1 d R
H35B H 0.5449 0.0285 0.5786 0.069 Uiso 1 1 d R
H35C H 0.6161 0.0213 0.6761 0.069 Uiso 1 1 d R
C27 C 0.4582(7) 0.0996(3) 0.9857(9) 0.067(3) Uani 1 1 d .
H27A H 0.4023 0.1112 0.9464 0.081 Uiso 1 1 d R
H27B H 0.4410 0.1006 1.0581 0.081 Uiso 1 1 d R
H27C H 0.4659 0.0736 0.9647 0.081 Uiso 1 1 d R
C34 C 0.5433(7) 0.1014(2) 0.5860(7) 0.0459(19) Uani 1 1 d .
H34A H 0.6018 0.1009 0.5385 0.055 Uiso 1 1 d R
H34B H 0.4793 0.0948 0.5501 0.055 Uiso 1 1 d R
C12 C 1.2127(6) 0.1349(2) 0.8306(6) 0.0463(18) Uani 1 1 d .
H12 H 1.2414 0.1110 0.8431 0.056 Uiso 1 1 calc R
C51 C 1.0133(7) 0.0606(2) 0.6231(8) 0.056(2) Uani 1 1 d .
H51 H 0.9483 0.0521 0.6479 0.068 Uiso 1 1 calc R
C47 C 1.1183(7) 0.1099(3) 0.5552(7) 0.063(3) Uani 1 1 d .
C22 C 0.7175(8) -0.0018(2) 0.9874(8) 0.063(3) Uani 1 1 d .
H22 H 0.7174 -0.0243 1.0251 0.076 Uiso 1 1 calc R
C54 C 1.0391(11) 0.1554(5) 0.3713(9) 0.128(7) Uani 1 1 d .
H54A H 0.9741 0.1651 0.3433 0.154 Uiso 1 1 d R
H54B H 1.0402 0.1282 0.3641 0.154 Uiso 1 1 d R
H54C H 1.0979 0.1661 0.3343 0.154 Uiso 1 1 d R
C50 C 1.1026(8) 0.0369(2) 0.6284(9) 0.069(3) Uani 1 1 d .
H50 H 1.0961 0.0126 0.6563 0.082 Uiso 1 1 calc R
C48 C 1.2062(8) 0.0850(3) 0.5609(10) 0.082(3) Uani 1 1 d .
H48 H 1.2730 0.0936 0.5415 0.099 Uiso 1 1 calc R
N5 N 0.8678(9) 0.0775(2) 0.3574(10) 0.094(3) Uani 1 1 d .
C49 C 1.1941(8) 0.0484(2) 0.5948(10) 0.077(3) Uani 1 1 d .
H49 H 1.2514 0.0318 0.5938 0.092 Uiso 1 1 calc R
C18 C 1.1154(8) 0.0992(3) 1.0459(7) 0.063(2) Uani 1 1 d .
H18A H 1.1502 0.0812 1.0903 0.076 Uiso 1 1 d R
H18B H 1.0533 0.1088 1.0798 0.076 Uiso 1 1 d R
H18C H 1.1628 0.1198 1.0310 0.076 Uiso 1 1 d R
C52 C 1.1330(7) 0.1532(3) 0.5328(8) 0.059(2) Uani 1 1 d .
H52A H 1.1963 0.1576 0.4933 0.071 Uiso 1 1 d R
H52B H 1.1357 0.1676 0.5958 0.071 Uiso 1 1 d R
C42 C 0.7445(7) 0.1861(3) 0.4577(7) 0.064(3) Uani 1 1 d .
H42 H 0.7701 0.2026 0.5082 0.076 Uiso 1 1 calc R
C38 C 0.7406(7) 0.1252(3) 0.3804(7) 0.062(3) Uani 1 1 d .
C17 C 1.0201(9) 0.0491(3) 0.9710(10) 0.083(3) Uani 1 1 d .
H17A H 1.0562 0.0318 1.0165 0.099 Uiso 1 1 d R
H17B H 1.0066 0.0368 0.9060 0.099 Uiso 1 1 d R
H17C H 0.9542 0.0566 1.0019 0.099 Uiso 1 1 d R
C53 C 1.0381(10) 0.2066(3) 0.4858(11) 0.091(4) Uani 1 1 d .
H53A H 1.0432 0.2130 0.5579 0.109 Uiso 1 1 d R
H53B H 0.9732 0.2165 0.4580 0.109 Uiso 1 1 d R
H53C H 1.0971 0.2173 0.4491 0.109 Uiso 1 1 d R
C43 C 0.7631(10) 0.0828(3) 0.3860(9) 0.081(3) Uani 1 1 d .
H43A H 0.7171 0.0694 0.3393 0.098 Uiso 1 1 d R
H43B H 0.7529 0.0733 0.4551 0.098 Uiso 1 1 d R
C45 C 0.8842(12) 0.0838(4) 0.2406(9) 0.104(4) Uani 1 1 d .
H45A H 0.9561 0.0800 0.2185 0.124 Uiso 1 1 d R
H45B H 0.8619 0.1090 0.2230 0.124 Uiso 1 1 d R
H45C H 0.8392 0.0657 0.2067 0.124 Uiso 1 1 d R
C40 C 0.6300(9) 0.1776(4) 0.3158(9) 0.096(4) Uani 1 1 d .
H40 H 0.5801 0.1869 0.2692 0.115 Uiso 1 1 calc R
C39 C 0.6642(10) 0.1398(5) 0.3111(8) 0.106(5) Uani 1 1 d .
H39 H 0.6358 0.1239 0.2608 0.127 Uiso 1 1 calc R
C44 C 0.9030(18) 0.0384(4) 0.3784(16) 0.192(11) Uani 1 1 d .
H44A H 0.9022 0.0334 0.4515 0.230 Uiso 1 1 d R
H44B H 0.9738 0.0354 0.3525 0.230 Uiso 1 1 d R
H44C H 0.8566 0.0210 0.3438 0.230 Uiso 1 1 d R

loop_
_atom_site_aniso_label
_atom_site_aniso_U_11
_atom_site_aniso_U_22
_atom_site_aniso_U_33
_atom_site_aniso_U_23
_atom_site_aniso_U_13
_atom_site_aniso_U_12
Sn1 0.0232(2) 0.02426(18) 0.0307(2) -0.00202(17) -0.00125(19) -0.00034(18)
Sn2 0.0259(2) 0.02224(18) 0.0384(2) -0.00036(19) 0.00032(19) -0.00070(17)
Sn3 0.0280(2) 0.02708(19) 0.0334(2) -0.00160(18) 0.0009(2) 0.00317(19)
O3 0.036(2) 0.031(2) 0.031(2) 0.0015(18) 0.000(2) 0.001(2)
O2 0.041(3) 0.026(2) 0.053(3) -0.003(2) 0.012(3) -0.004(2)
N1 0.034(3) 0.038(3) 0.030(3) -0.005(2) -0.002(3) 0.003(3)
O1 0.034(3) 0.034(2) 0.037(3) 0.002(2) 0.000(2) -0.009(2)
C1 0.025(3) 0.023(3) 0.043(4) 0.000(3) -0.005(3) 0.004(2)
N4 0.039(3) 0.029(3) 0.033(3) 0.000(2) 0.000(3) -0.004(2)
N6 0.045(4) 0.050(4) 0.034(3) 0.011(3) 0.009(3) 0.007(3)
C10 0.036(4) 0.040(4) 0.028(3) -0.010(3) -0.001(3) -0.002(3)
N3 0.053(4) 0.040(3) 0.039(3) -0.003(3) -0.002(3) 0.007(3)
C3 0.043(4) 0.032(3) 0.046(4) -0.005(3) 0.001(4) 0.010(3)
C20 0.025(4) 0.040(4) 0.040(4) 0.007(3) -0.001(3) -0.003(3)
C7 0.033(4) 0.038(3) 0.050(4) -0.014(3) 0.008(4) 0.000(3)
C19 0.032(4) 0.024(3) 0.051(4) 0.004(3) 0.002(3) -0.002(3)
C4 0.042(4) 0.035(3) 0.072(6) -0.002(4) -0.003(4) 0.014(3)
C11 0.028(4) 0.040(3) 0.037(3) -0.001(3) -0.011(3) 0.005(3)
N2 0.062(5) 0.045(4) 0.072(5) 0.012(4) -0.019(4) -0.017(3)
C24 0.033(4) 0.028(3) 0.063(5) -0.001(4) 0.000(4) 0.007(3)
C15 0.042(4) 0.035(3) 0.040(4) -0.004(3) -0.005(3) -0.007(3)
C13 0.021(4) 0.061(5) 0.067(6) -0.004(4) -0.007(4) -0.002(3)
C33 0.039(4) 0.028(3) 0.039(4) 0.001(3) 0.000(3) 0.002(3)
C6 0.035(4) 0.036(3) 0.042(4) -0.009(3) 0.000(3) 0.003(3)
C46 0.032(4) 0.035(3) 0.032(3) 0.002(3) -0.006(3) 0.005(3)
C25 0.041(4) 0.044(4) 0.037(4) 0.008(3) 0.001(3) 0.002(3)
C28 0.026(3) 0.025(3) 0.023(3) -0.002(2) 0.002(3) -0.001(2)
C37 0.039(4) 0.053(4) 0.029(4) -0.004(3) 0.003(3) 0.005(3)
C2 0.021(3) 0.032(3) 0.055(5) -0.013(3) 0.005(3) -0.002(3)
C9 0.039(4) 0.049(4) 0.049(5) -0.020(4) -0.018(4) -0.005(3)
C14 0.033(4) 0.048(4) 0.043(4) -0.002(4) 0.005(3) -0.014(3)
C5 0.051(5) 0.035(3) 0.044(4) 0.009(3) -0.010(4) 0.007(3)
C8 0.081(6) 0.046(4) 0.031(4) 0.006(3) -0.007(4) 0.003(4)
C30 0.034(4) 0.058(5) 0.040(4) 0.010(4) -0.009(3) -0.002(3)
C23 0.062(6) 0.027(3) 0.083(7) 0.007(4) 0.005(5) 0.002(4)
C29 0.028(4) 0.035(4) 0.043(4) -0.003(3) 0.000(3) -0.003(3)
C32 0.062(5) 0.034(3) 0.045(5) 0.009(3) 0.014(4) 0.006(3)
C36 0.049(5) 0.053(5) 0.071(6) 0.013(5) 0.000(4) -0.014(4)
C31 0.047(5) 0.052(5) 0.048(5) 0.025(4) -0.002(4) 0.000(4)
C26 0.076(6) 0.045(4) 0.037(4) 0.004(4) 0.013(4) 0.011(4)
C41 0.098(8) 0.091(7) 0.046(5) 0.004(5) -0.016(5) 0.045(6)
C21 0.050(5) 0.054(5) 0.067(6) 0.021(5) 0.005(4) 0.001(4)
C16 0.032(4) 0.031(4) 0.072(6) 0.005(4) -0.014(4) -0.002(3)
C35 0.081(6) 0.039(4) 0.053(5) -0.025(4) -0.002(5) -0.010(4)
C27 0.056(6) 0.065(6) 0.079(7) -0.008(5) -0.002(5) 0.001(5)
C34 0.051(5) 0.040(4) 0.047(5) -0.009(4) -0.009(4) -0.007(3)
C12 0.039(4) 0.038(3) 0.062(5) -0.002(4) -0.003(4) 0.013(3)
C51 0.033(4) 0.046(4) 0.090(7) 0.024(5) -0.001(4) 0.003(4)
C47 0.048(5) 0.065(5) 0.077(6) 0.025(5) 0.021(5) 0.021(5)
C22 0.074(7) 0.037(4) 0.079(7) 0.022(5) -0.009(6) -0.009(4)
C54 0.099(10) 0.227(18) 0.058(7) -0.033(10) 0.023(7) -0.084(11)
C50 0.044(5) 0.040(4) 0.122(9) 0.020(5) -0.012(6) 0.006(4)
C48 0.038(5) 0.096(8) 0.113(10) 0.026(7) 0.014(6) 0.018(5)
N5 0.103(9) 0.048(4) 0.131(9) -0.012(5) -0.035(7) 0.004(5)
C49 0.048(6) 0.047(5) 0.135(10) -0.015(6) -0.038(6) 0.023(4)
C18 0.057(6) 0.062(5) 0.070(6) 0.005(5) -0.010(5) -0.003(5)
C52 0.048(6) 0.072(6) 0.058(5) 0.004(5) 0.004(4) -0.003(4)
C42 0.070(6) 0.072(6) 0.049(5) -0.003(5) -0.014(4) 0.035(5)
C38 0.060(6) 0.082(7) 0.045(5) -0.030(5) -0.015(4) 0.002(5)
C17 0.078(7) 0.053(5) 0.117(10) 0.020(6) -0.001(7) -0.005(5)
C53 0.088(8) 0.075(7) 0.110(10) 0.024(7) 0.020(7) -0.012(6)
C43 0.087(8) 0.087(8) 0.070(7) -0.038(6) 0.004(6) -0.007(6)
C45 0.109(10) 0.124(10) 0.077(8) 0.006(8) 0.031(8) 0.016(9)
C40 0.071(8) 0.154(12) 0.062(7) -0.007(8) -0.025(6) 0.039(8)
C39 0.091(8) 0.191(15) 0.036(5) -0.045(8) -0.021(5) 0.007(9)
C44 0.29(3) 0.102(11) 0.18(2) -0.028(12) -0.12(2) 0.075(15)

loop_
_atom_type_symbol
_atom_type_description
_atom_type_scat_dispersion_real
_atom_type_scat_dispersion_imag
_atom_type_scat_source
C C 0.0033 0.0016 'International Tables Vol C Tables 4.2.6.8 and 6.1.1.4'
H H 0.0000 0.0000 'International Tables Vol C Tables 4.2.6.8 and 6.1.1.4'
O O 0.0106 0.0060 'International Tables Vol C Tables 4.2.6.8 and 6.1.1.4'
N N 0.0061 0.0033 'International Tables Vol C Tables 4.2.6.8 and 6.1.1.4'
Sn Sn -0.6537 1.4246 'International Tables Vol C Tables 4.2.6.8 and 6.1.1.4'

loop_
_geom_angle_atom_site_label_1
_geom_angle_atom_site_label_2
_geom_angle_atom_site_label_3
_geom_angle
O1 Sn1 O3 103.19(19)
O1 Sn1 C1 115.1(2)
O3 Sn1 C1 96.3(2)
O1 Sn1 C10 122.3(2)
O3 Sn1 C10 94.9(2)
C1 Sn1 C10 116.5(2)
O2 Sn2 O1 106.1(2)
O2 Sn2 C28 105.9(2)
O1 Sn2 C28 99.7(2)
O2 Sn2 C19 101.2(2)
O1 Sn2 C19 99.9(2)
C28 Sn2 C19 140.3(2)
O3 Sn3 O2 101.22(19)
O3 Sn3 C37 100.4(2)
O2 Sn3 C37 102.6(3)
O3 Sn3 C46 118.1(2)
O2 Sn3 C46 94.9(2)
C37 Sn3 C46 133.5(3)
Sn3 O3 Sn1 131.6(2)
Sn2 O2 Sn3 126.9(2)
C7 N1 C9 110.6(5)
C7 N1 C8 109.6(6)
C9 N1 C8 109.6(6)
Sn1 O1 Sn2 125.9(2)
C2 C1 C6 120.2(6)
C2 C1 Sn1 118.7(5)
C6 C1 Sn1 121.0(5)
C34 N4 C36 111.7(6)
C34 N4 C35 108.0(6)
C36 N4 C35 109.5(6)
C54 N6 C52 116.5(9)
C54 N6 C53 111.0(10)
C52 N6 C53 103.6(8)
C15 C10 C11 120.5(7)
C15 C10 Sn1 115.8(5)
C11 C10 Sn1 122.9(5)
C25 N3 C27 109.1(7)
C25 N3 C26 110.9(6)
C27 N3 C26 108.0(7)
C4 C3 C2 119.5(7)
C4 C3 H3 120.3
C2 C3 H3 120.3
C21 C20 C19 119.4(7)
C21 C20 C25 121.7(7)
C19 C20 C25 118.8(6)
N1 C7 C2 110.3(6)
N1 C7 H7A 109.4
C2 C7 H7A 109.0
N1 C7 H7B 109.5
C2 C7 H7B 109.3
H7A C7 H7B 109.4
C20 C19 C24 120.1(7)
C20 C19 Sn2 124.0(5)
C24 C19 Sn2 115.9(6)
C5 C4 C3 121.1(6)
C5 C4 H4 119.4
C3 C4 H4 119.4
C10 C11 C12 117.8(7)
C10 C11 C16 122.6(7)
C12 C11 C16 119.4(6)
C18 N2 C16 113.0(7)
C18 N2 C17 110.3(9)
C16 N2 C17 111.4(7)
C23 C24 C19 118.2(8)
C23 C24 H24 120.9
C19 C24 H24 120.9
C10 C15 C14 121.4(7)
C10 C15 H15 119.3
C14 C15 H15 119.3
C14 C13 C12 119.1(7)
C14 C13 H13 120.5
C12 C13 H13 120.5
C32 C33 C28 121.0(7)
C32 C33 H33 119.5
C28 C33 H33 119.5
C1 C6 C5 119.8(7)
C1 C6 H6 120.1
C5 C6 H6 120.1
C47 C46 C51 120.3(7)
C47 C46 Sn3 119.2(5)
C51 C46 Sn3 120.0(6)
N3 C25 C20 112.2(6)
N3 C25 H25A 109.3
C20 C25 H25A 108.5
N3 C25 H25B 109.0
C20 C25 H25B 108.4
H25A C25 H25B 109.4
C29 C28 C33 117.7(6)
C29 C28 Sn2 119.5(4)
C33 C28 Sn2 122.1(5)
C42 C37 C38 117.2(8)
C42 C37 Sn3 117.4(6)
C38 C37 Sn3 125.0(6)
C1 C2 C3 119.9(7)
C1 C2 C7 119.1(6)
C3 C2 C7 121.0(6)
N1 C9 H9A 109.0
N1 C9 H9B 109.4
H9A C9 H9B 109.4
N1 C9 H9C 109.9
H9A C9 H9C 109.5
H9B C9 H9C 109.6
C13 C14 C15 119.1(6)
C13 C14 H14 120.5
C15 C14 H14 120.5
C4 C5 C6 119.4(7)
C4 C5 H5 120.3
C6 C5 H5 120.3
N1 C8 H8A 109.6
N1 C8 H8B 109.6
H8A C8 H8B 109.5
N1 C8 H8C 109.2
H8A C8 H8C 109.5
H8B C8 H8C 109.4
C31 C30 C29 120.3(7)
C31 C30 H30 119.8
C29 C30 H30 119.8
C22 C23 C24 121.4(8)
C22 C23 H23 119.3
C24 C23 H23 119.3
C28 C29 C30 121.0(6)
C28 C29 C34 119.7(6)
C30 C29 C34 119.3(7)
C31 C32 C33 119.6(7)
C31 C32 H32 120.2
C33 C32 H32 120.2
N4 C36 H36A 110.3
N4 C36 H36B 108.4
H36A C36 H36B 109.4
N4 C36 H36C 109.7
H36A C36 H36C 109.5
H36B C36 H36C 109.4
C30 C31 C32 120.2(7)
C30 C31 H31 119.9
C32 C31 H31 119.9
N3 C26 H26A 109.4
N3 C26 H26B 109.9
H26A C26 H26B 109.3
N3 C26 H26C 109.3
H26A C26 H26C 109.4
H26B C26 H26C 109.5
C40 C41 C42 121.5(11)
C40 C41 H41 119.3
C42 C41 H41 119.3
C20 C21 C22 121.6(9)
C20 C21 H21 119.2
C22 C21 H21 119.2
N2 C16 C11 114.8(6)
N2 C16 H16A 105.1
C11 C16 H16A 108.5
N2 C16 H16B 107.8
C11 C16 H16B 111.0
H16A C16 H16B 109.4
N4 C35 H35A 110.1
N4 C35 H35B 109.9
H35A C35 H35B 109.5
N4 C35 H35C 108.3
H35A C35 H35C 109.5
H35B C35 H35C 109.6
N3 C27 H27A 109.9
N3 C27 H27B 109.2
H27A C27 H27B 109.4
N3 C27 H27C 109.5
H27A C27 H27C 109.3
H27B C27 H27C 109.4
N4 C34 C29 111.4(6)
N4 C34 H34A 109.0
C29 C34 H34A 108.5
N4 C34 H34B 109.8
C29 C34 H34B 108.6
H34A C34 H34B 109.6
C13 C12 C11 122.0(7)
C13 C12 H12 119.0
C11 C12 H12 119.0
C46 C51 C50 119.9(8)
C46 C51 H51 120.0
C50 C51 H51 120.0
C46 C47 C48 117.6(8)
C46 C47 C52 120.5(7)
C48 C47 C52 121.4(9)
C23 C22 C21 119.1(8)
C23 C22 H22 120.4
C21 C22 H22 120.4
N6 C54 H54A 106.4
N6 C54 H54B 110.0
H54A C54 H54B 109.3
N6 C54 H54C 112.1
H54A C54 H54C 109.5
H54B C54 H54C 109.4
C49 C50 C51 120.7(8)
C49 C50 H50 119.7
C51 C50 H50 119.7
C49 C48 C47 120.8(9)
C49 C48 H48 119.6
C47 C48 H48 119.6
C43 N5 C44 111.4(14)
C43 N5 C45 111.8(11)
C44 N5 C45 105.9(12)
C50 C49 C48 120.1(8)
C50 C49 H49 119.9
C48 C49 H49 119.9
N2 C18 H18A 110.5
N2 C18 H18B 109.1
H18A C18 H18B 109.5
N2 C18 H18C 108.7
H18A C18 H18C 109.5
H18B C18 H18C 109.5
N6 C52 C47 106.3(7)
N6 C52 H52A 109.9
C47 C52 H52A 110.8
N6 C52 H52B 109.0
C47 C52 H52B 111.3
H52A C52 H52B 109.6
C37 C42 C41 122.7(9)
C37 C42 H42 118.6
C41 C42 H42 118.6
C37 C38 C39 118.4(10)
C37 C38 C43 119.7(9)
C39 C38 C43 121.1(10)
N2 C17 H17A 110.1
N2 C17 H17B 108.0
H17A C17 H17B 109.4
N2 C17 H17C 110.4
H17A C17 H17C 109.4
H17B C17 H17C 109.5
N6 C53 H53A 110.0
N6 C53 H53B 109.4
H53A C53 H53B 109.5
N6 C53 H53C 108.8
H53A C53 H53C 109.5
H53B C53 H53C 109.6
N5 C43 C38 107.3(9)
N5 C43 H43A 110.1
C38 C43 H43A 109.8
N5 C43 H43B 109.2
C38 C43 H43B 111.2
H43A C43 H43B 109.3
N5 C45 H45A 113.5
N5 C45 H45B 109.0
H45A C45 H45B 109.6
N5 C45 H45C 105.8
H45A C45 H45C 109.4
H45B C45 H45C 109.5
C41 C40 C39 118.2(10)
C41 C40 H40 120.9
C39 C40 H40 120.9
C40 C39 C38 122.0(10)
C40 C39 H39 119.0
C38 C39 H39 119.0
N5 C44 H44A 110.5
N5 C44 H44B 108.8
H44A C44 H44B 109.5
N5 C44 H44C 109.1
H44A C44 H44C 109.5
H44B C44 H44C 109.5

loop_
_geom_bond_atom_site_label_1
_geom_bond_atom_site_label_2
_geom_bond_distance
Sn1 O1 1.951(4)
Sn1 O3 1.984(4)
Sn1 C1 2.151(6)
Sn1 C10 2.159(7)
Sn2 O2 1.971(5)
Sn2 O1 2.013(4)
Sn2 C28 2.132(6)
Sn2 C19 2.144(6)
Sn3 O3 1.951(4)
Sn3 O2 1.991(5)
Sn3 C37 2.123(7)
Sn3 C46 2.143(7)
N1 C7 1.464(9)
N1 C9 1.469(9)
N1 C8 1.484(9)
C1 C2 1.375(10)
C1 C6 1.384(10)
N4 C34 1.458(10)
N4 C36 1.460(10)
N4 C35 1.462(9)
N6 C54 1.356(13)
N6 C52 1.466(11)
N6 C53 1.473(12)
C10 C15 1.352(10)
C10 C11 1.395(9)
N3 C25 1.448(9)
N3 C27 1.450(11)
N3 C26 1.484(9)
C3 C4 1.380(11)
C3 C2 1.394(9)
C3 H3 0.9300
C20 C21 1.362(10)
C20 C19 1.384(10)
C20 C25 1.498(10)
C7 C2 1.516(11)
C7 H7A 0.9595
C7 H7B 0.9600
C19 C24 1.417(9)
C4 C5 1.364(11)
C4 H4 0.9300
C11 C12 1.400(10)
C11 C16 1.524(10)
N2 C18 1.417(11)
N2 C16 1.419(10)
N2 C17 1.441(11)
C24 C23 1.406(11)
C24 H24 0.9300
C15 C14 1.411(10)
C15 H15 0.9300
C13 C14 1.377(10)
C13 C12 1.383(11)
C13 H13 0.9300
C33 C32 1.392(10)
C33 C28 1.392(8)
C33 H33 0.9300
C6 C5 1.399(9)
C6 H6 0.9300
C46 C47 1.355(11)
C46 C51 1.359(10)
C25 H25A 0.9590
C25 H25B 0.9595
C28 C29 1.374(9)
C37 C42 1.382(11)
C37 C38 1.394(11)
C9 H9A 0.9604
C9 H9B 0.9597
C9 H9C 0.9586
C14 H14 0.9300
C5 H5 0.9300
C8 H8A 0.9600
C8 H8B 0.9596
C8 H8C 0.9606
C30 C31 1.357(11)
C30 C29 1.393(10)
C30 H30 0.9300
C23 C22 1.346(14)
C23 H23 0.9300
C29 C34 1.542(10)
C32 C31 1.370(12)
C32 H32 0.9300
C36 H36A 0.9594
C36 H36B 0.9606
C36 H36C 0.9593
C31 H31 0.9300
C26 H26A 0.9605
C26 H26B 0.9612
C26 H26C 0.9593
C41 C40 1.310(15)
C41 C42 1.386(12)
C41 H41 0.9300
C21 C22 1.407(13)
C21 H21 0.9300
C16 H16A 0.9600
C16 H16B 0.9620
C35 H35A 0.9601
C35 H35B 0.9585
C35 H35C 0.9596
C27 H27A 0.9604
C27 H27B 0.9601
C27 H27C 0.9601
C34 H34A 0.9601
C34 H34B 0.9601
C12 H12 0.9300
C51 C50 1.405(12)
C51 H51 0.9300
C47 C48 1.418(12)
C47 C52 1.564(12)
C22 H22 0.9300
C54 H54A 0.9595
C54 H54B 0.9627
C54 H54C 0.9597
C50 C49 1.299(14)
C50 H50 0.9300
C48 C49 1.368(13)
C48 H48 0.9300
N5 C43 1.385(15)
N5 C44 1.472(15)
N5 C45 1.537(16)
C49 H49 0.9300
C18 H18A 0.9612
C18 H18B 0.9594
C18 H18C 0.9600
C52 H52A 0.9606
C52 H52B 0.9590
C42 H42 0.9300
C38 C39 1.412(15)
C38 C43 1.521(15)
C17 H17A 0.9613
C17 H17B 0.9595
C17 H17C 0.9597
C53 H53A 0.9597
C53 H53B 0.9601
C53 H53C 0.9598
C43 H43A 0.9609
C43 H43B 0.9612
C45 H45A 0.9608
C45 H45B 0.9586
C45 H45C 0.9595
C40 C39 1.402(18)
C40 H40 0.9300
C39 H39 0.9300
C44 H44A 0.9601
C44 H44B 0.9600
C44 H44C 0.9600
